data_7015243
loop_
_publ_author_name
'Jones, Jennifer E.'
'Kariuki, Benson M.'
'Ward, Benjamin D.'
'Pope, Simon J. A.'

_publ_section_title
;
 Amino-anthraquinone chromophores functionalised with 3-picolyl units:
 structures, luminescence, DFT and their coordination chemistry with
 cationic Re(I) di-imine complexes.
;
_journal_issue 14
_journal_name_full 'Dalton transactions (Cambridge, England : 2003)'
_journal_page_first 3498
_journal_page_last 3509
_journal_paper_doi 10.1039/c0dt01383h
_journal_volume 40
_journal_year 2011
_chemical_formula_sum 'C37 H30 B F4 N4 O7 Re'
_chemical_formula_weight 915.66
_chemical_name_systematic
;
?
;
_space_group_IT_number 61
_symmetry_cell_setting orthorhombic
_symmetry_space_group_name_Hall '-P 2ac 2ab'
_symmetry_space_group_name_H-M 'P b c a'
_atom_sites_solution_hydrogens geom
_atom_sites_solution_primary direct
_atom_sites_solution_secondary difmap
_audit_creation_method SHELXL-97
_cell_angle_alpha 90.00
_cell_angle_beta 90.00
_cell_angle_gamma 90.00
_cell_formula_units_Z 8
_cell_length_a 18.7795(5)
_cell_length_b 14.5947(2)
_cell_length_c 27.0597(8)
_cell_measurement_temperature 150(2)
_cell_volume 7416.6(3)
_computing_structure_refinement 'SHELXL-97 (Sheldrick, 1997)'
_diffrn_ambient_temperature 150(2)
_diffrn_measured_fraction_theta_full 0.998
_diffrn_measured_fraction_theta_max 0.998
_diffrn_radiation_monochromator graphite
_diffrn_radiation_source 'fine-focus sealed tube'
_diffrn_radiation_type MoK\a
_diffrn_radiation_wavelength 0.71073
_diffrn_reflns_av_R_equivalents 0.0731
_diffrn_reflns_av_sigmaI/netI 0.0844
_diffrn_reflns_limit_h_max 24
_diffrn_reflns_limit_h_min -24
_diffrn_reflns_limit_k_max 18
_diffrn_reflns_limit_k_min -18
_diffrn_reflns_limit_l_max 35
_diffrn_reflns_limit_l_min -35
_diffrn_reflns_number 16131
_diffrn_reflns_theta_full 27.50
_diffrn_reflns_theta_max 27.50
_diffrn_reflns_theta_min 2.58
_exptl_absorpt_coefficient_mu 3.351
_exptl_absorpt_correction_T_max 0.8776
_exptl_absorpt_correction_T_min 0.2851
_exptl_crystal_density_diffrn 1.640
_exptl_crystal_density_method 'not measured'
_exptl_crystal_F_000 3616
_exptl_crystal_size_max 0.50
_exptl_crystal_size_mid 0.40
_exptl_crystal_size_min 0.04
_refine_diff_density_max 1.864
_refine_diff_density_min -0.981
_refine_diff_density_rms 0.144
_refine_ls_extinction_method none
_refine_ls_goodness_of_fit_ref 1.026
_refine_ls_hydrogen_treatment mixed
_refine_ls_matrix_type full
_refine_ls_number_parameters 555
_refine_ls_number_reflns 8496
_refine_ls_number_restraints 212
_refine_ls_restrained_S_all 1.038
_refine_ls_R_factor_all 0.1229
_refine_ls_R_factor_gt 0.0597
_refine_ls_shift/su_max 0.002
_refine_ls_shift/su_mean 0.000
_refine_ls_structure_factor_coef Fsqd
_refine_ls_weighting_details 'calc w=1/[\s^2^(Fo^2^)+(0.0646P)^2^+20.0952P] where P=(Fo^2^+2Fc^2^)/3'
_refine_ls_weighting_scheme calc
_refine_ls_wR_factor_gt 0.1284
_refine_ls_wR_factor_ref 0.1523
_reflns_number_gt 4868
_reflns_number_total 8496
_reflns_threshold_expression >2sigma(I)
_cod_data_source_file c0dt01383h.txt
_cod_data_source_block sjp1017t
_cod_depositor_comments
;
The following automatic conversions were performed:
'_symmetry_cell_setting' value 'Orthorhombic' changed to 'orthorhombic'
according to '/home/saulius/struct/CIF-dictionaries/cif_core.dic'
dictionary named 'cif_core.dic' version 2.4.1 from 2010-06-29.

Automatic conversion script
Id: cif_fix_enum 1555 2011-01-17 13:19:09Z saulius 
;
_cod_original_sg_symbol_H-M Pbca
_cod_database_code 7015243

loop_
_symmetry_equiv_pos_as_xyz
'x, y, z'
'-x+1/2, -y, z+1/2'
'x+1/2, -y+1/2, -z'
'-x, y+1/2, -z+1/2'
'-x, -y, -z'
'x-1/2, y, -z-1/2'
'-x-1/2, y-1/2, z'
'x, -y-1/2, z-1/2'

loop_
_atom_site_label
_atom_site_type_symbol
_atom_site_fract_x
_atom_site_fract_y
_atom_site_fract_z
_atom_site_U_iso_or_equiv
_atom_site_adp_type
_atom_site_occupancy
_atom_site_symmetry_multiplicity
_atom_site_calc_flag
_atom_site_refinement_flags
_atom_site_disorder_assembly
_atom_site_disorder_group
Re1 Re 0.967922(16) 0.823416(18) 0.364490(11) 0.03729(12) Uani 1 1 d . . .
C1 C 1.0523(5) 0.9470(6) 0.4589(3) 0.058(2) Uani 1 1 d . . .
H1A H 1.0143 0.9753 0.4394 0.086 Uiso 1 1 calc R . .
H1B H 1.0776 0.9944 0.4776 0.086 Uiso 1 1 calc R . .
H1C H 1.0317 0.9023 0.4818 0.086 Uiso 1 1 calc R . .
C2 C 1.1030(5) 0.8999(5) 0.4253(3) 0.045(2) Uani 1 1 d . . .
C3 C 1.1760(5) 0.8985(5) 0.4364(3) 0.054(2) Uani 1 1 d . . .
H3 H 1.1919 0.9241 0.4667 0.065 Uiso 1 1 calc R . .
C4 C 1.2244(5) 0.8620(6) 0.4052(3) 0.053(2) Uani 1 1 d . . .
H4 H 1.2734 0.8609 0.4139 0.063 Uiso 1 1 calc R . .
C5 C 1.2016(4) 0.8255(5) 0.3598(3) 0.043(2) Uani 1 1 d . . .
C6 C 1.1249(5) 0.8239(4) 0.3519(3) 0.041(2) Uani 1 1 d . . .
C7 C 1.2494(5) 0.7913(6) 0.3226(4) 0.053(2) Uani 1 1 d . . .
H7 H 1.2993 0.7928 0.3284 0.064 Uiso 1 1 calc R . .
C8 C 1.2250(5) 0.7578(6) 0.2803(4) 0.054(2) Uani 1 1 d . . .
H8 H 1.2578 0.7352 0.2565 0.065 Uiso 1 1 calc R . .
C9 C 1.1504(4) 0.7548(5) 0.2697(3) 0.044(2) Uani 1 1 d . . .
C10 C 1.1019(4) 0.7879(5) 0.3050(3) 0.0403(19) Uani 1 1 d . . .
C11 C 1.1228(5) 0.7223(5) 0.2251(3) 0.051(2) Uani 1 1 d . . .
H11 H 1.1537 0.6985 0.2004 0.062 Uiso 1 1 calc R . .
C12 C 1.0510(5) 0.7249(5) 0.2173(3) 0.045(2) Uani 1 1 d . . .
H12 H 1.0320 0.7032 0.1869 0.054 Uiso 1 1 calc R . .
C13 C 1.0057(5) 0.7591(5) 0.2533(3) 0.0425(19) Uani 1 1 d . . .
C14 C 0.9277(4) 0.7648(6) 0.2415(3) 0.048(2) Uani 1 1 d . . .
H14A H 0.9031 0.7116 0.2555 0.071 Uiso 1 1 calc R . .
H14B H 0.9212 0.7653 0.2055 0.071 Uiso 1 1 calc R . .
H14C H 0.9079 0.8211 0.2556 0.071 Uiso 1 1 calc R . .
C15 C 1.0274(4) 0.6679(5) 0.4334(3) 0.0454(19) Uani 1 1 d . . .
H15 H 1.0355 0.7170 0.4558 0.054 Uiso 1 1 calc R . .
C16 C 1.0439(5) 0.5798(6) 0.4473(4) 0.067(3) Uani 1 1 d . . .
H16 H 1.0625 0.5688 0.4794 0.080 Uiso 1 1 calc R . .
C17 C 1.0341(5) 0.5078(6) 0.4160(3) 0.060(2) Uani 1 1 d . . .
H17 H 1.0452 0.4471 0.4260 0.072 Uiso 1 1 calc R . .
C18 C 1.0070(6) 0.5253(5) 0.3683(3) 0.059(2) Uani 1 1 d . . .
C19 C 0.9937(4) 0.6134(5) 0.3562(3) 0.0387(18) Uani 1 1 d . . .
H19 H 0.9793 0.6260 0.3232 0.046 Uiso 1 1 calc R . .
C20 C 1.0037(6) 0.4500(6) 0.3298(4) 0.062(3) Uani 1 1 d . . .
H20A H 1.0524 0.4378 0.3173 0.075 Uiso 1 1 calc R . .
H20B H 0.9859 0.3932 0.3455 0.075 Uiso 1 1 calc R . .
C21 C 0.8865(5) 0.4717(5) 0.2908(3) 0.053(2) Uani 1 1 d . . .
C22 C 0.8512(6) 0.4424(7) 0.3344(4) 0.073(3) Uani 1 1 d . . .
H22 H 0.8786 0.4270 0.3627 0.088 Uiso 1 1 calc R . .
C23 C 0.7800(7) 0.4358(8) 0.3365(4) 0.096(4) Uani 1 1 d . . .
H23 H 0.7580 0.4146 0.3660 0.115 Uiso 1 1 calc R . .
C24 C 0.7371(7) 0.4598(9) 0.2957(5) 0.095(4) Uani 1 1 d . . .
H24 H 0.6868 0.4543 0.2977 0.114 Uiso 1 1 calc R . .
C25 C 0.7679(5) 0.4910(7) 0.2533(4) 0.066(3) Uani 1 1 d . . .
C26 C 0.8426(6) 0.4998(5) 0.2494(4) 0.055(2) Uani 1 1 d . . .
C27 C 0.8742(6) 0.5349(6) 0.2055(4) 0.058(2) Uani 1 1 d . . .
C28 C 0.7206(6) 0.5127(7) 0.2112(5) 0.076(3) Uani 1 1 d . . .
C29 C 0.7539(6) 0.5530(6) 0.1685(4) 0.067(3) Uani 1 1 d . . .
C30 C 0.8264(6) 0.5651(6) 0.1637(3) 0.056(2) Uani 1 1 d . . .
C31 C 0.8575(7) 0.6036(6) 0.1220(4) 0.077(3) Uani 1 1 d . . .
H31 H 0.9076 0.6114 0.1198 0.092 Uiso 1 1 calc R . .
C32 C 0.8116(8) 0.6312(7) 0.0825(4) 0.079(3) Uani 1 1 d . . .
H32 H 0.8311 0.6583 0.0536 0.095 Uiso 1 1 calc R . .
C33 C 0.7391(8) 0.6183(8) 0.0863(5) 0.089(4) Uani 1 1 d . . .
H33 H 0.7089 0.6370 0.0600 0.107 Uiso 1 1 calc R . .
C34 C 0.7098(7) 0.5788(8) 0.1278(5) 0.086(4) Uani 1 1 d . . .
H34 H 0.6599 0.5685 0.1294 0.103 Uiso 1 1 calc R . .
C35 C 0.9201(5) 0.8486(6) 0.4255(3) 0.054(2) Uani 1 1 d . . .
C36 C 0.9396(4) 0.9453(6) 0.3457(4) 0.054(2) Uani 1 1 d . . .
C37 C 0.8774(4) 0.7767(5) 0.3465(3) 0.0424(19) Uani 1 1 d . . .
N1 N 1.0291(3) 0.7890(4) 0.2972(2) 0.0357(14) Uani 1 1 d . . .
N2 N 1.0790(3) 0.8582(4) 0.3839(3) 0.0384(15) Uani 1 1 d . . .
N3 N 0.9995(4) 0.6853(4) 0.3878(3) 0.0447(16) Uani 1 1 d . . .
N4 N 0.9583(4) 0.4730(4) 0.2887(3) 0.0534(19) Uani 1 1 d . . .
H4A H 0.9785 0.4887 0.2606 0.064 Uiso 1 1 calc R . .
O1 O 0.9396(4) 0.5430(4) 0.2002(2) 0.0660(17) Uani 1 1 d . . .
O2 O 0.6570(5) 0.5001(6) 0.2144(3) 0.115(3) Uani 1 1 d . . .
O3 O 0.8870(4) 0.8640(5) 0.4597(3) 0.075(2) Uani 1 1 d . . .
O4 O 0.9206(3) 1.0175(4) 0.3360(3) 0.082(2) Uani 1 1 d . . .
O5 O 0.8217(3) 0.7471(4) 0.3373(2) 0.0587(16) Uani 1 1 d . . .
F1 F 0.9764(10) 0.7095(17) 0.0342(8) 0.130(7) Uani 0.41 1 d PDU A 1
F2 F 1.0485(15) 0.6918(18) 0.1016(8) 0.196(10) Uani 0.41 1 d PDU A 1
F3 F 1.0414(12) 0.8330(12) 0.0640(9) 0.127(8) Uani 0.41 1 d PDU A 1
F4 F 1.1007(10) 0.7212(15) 0.0251(8) 0.173(9) Uani 0.41 1 d PDU A 1
B1 B 1.0408(12) 0.7388(16) 0.0562(9) 0.139(8) Uani 0.41 1 d PDU A 1
F1A F 0.9619(9) 0.7772(13) 0.0310(5) 0.164(6) Uani 0.59 1 d PDU B 2
F2A F 1.0638(8) 0.8072(10) 0.0733(8) 0.163(8) Uani 0.59 1 d PDU B 2
F3A F 1.0202(9) 0.6600(8) 0.0749(7) 0.154(6) Uani 0.59 1 d PDU B 2
F4A F 0.9549(6) 0.7749(6) 0.1111(4) 0.101(4) Uani 0.59 1 d PDU B 2
B1A B 0.9999(10) 0.7531(12) 0.0726(7) 0.107(6) Uani 0.59 1 d PDU B 2
O6 O 0.7723(12) 0.9947(15) -0.0398(7) 0.132(10) Uani 0.470(17) 1 d PU C 2
O7 O 0.8381(12) 0.8467(17) -0.0070(10) 0.189(11) Uani 0.530(17) 1 d PU C 2
O8 O 1.2164(13) 0.8110(16) 0.0382(7) 0.174(11) Uani 0.54(2) 1 d PU D 2
O9 O 0.6951(15) 0.872(2) -0.0983(11) 0.190(15) Uani 0.46(2) 1 d PU D 2

loop_
_atom_site_aniso_label
_atom_site_aniso_U_11
_atom_site_aniso_U_22
_atom_site_aniso_U_33
_atom_site_aniso_U_23
_atom_site_aniso_U_13
_atom_site_aniso_U_12
Re1 0.0430(2) 0.02827(17) 0.0406(2) -0.00042(13) 0.00570(16) 0.00207(13)
C1 0.078(7) 0.053(5) 0.042(5) -0.015(4) 0.010(5) -0.009(5)
C2 0.059(6) 0.032(4) 0.045(5) 0.003(4) 0.004(4) -0.006(4)
C3 0.066(6) 0.047(5) 0.048(5) 0.003(4) -0.013(5) -0.011(4)
C4 0.045(5) 0.052(5) 0.061(6) 0.006(5) -0.003(5) 0.000(4)
C5 0.049(5) 0.031(4) 0.050(5) 0.014(4) 0.006(4) 0.004(3)
C6 0.063(5) 0.023(3) 0.039(5) 0.007(3) -0.023(4) 0.006(4)
C7 0.034(5) 0.049(5) 0.077(7) 0.010(5) 0.009(5) 0.008(4)
C8 0.052(6) 0.057(5) 0.052(6) 0.008(5) 0.021(5) 0.014(4)
C9 0.048(5) 0.037(4) 0.048(5) 0.006(4) 0.006(4) 0.011(4)
C10 0.054(5) 0.026(3) 0.042(5) 0.011(3) 0.008(4) 0.006(3)
C11 0.067(6) 0.040(4) 0.047(6) 0.001(4) 0.026(5) 0.008(4)
C12 0.071(6) 0.035(4) 0.030(5) 0.003(3) 0.008(4) 0.004(4)
C13 0.059(5) 0.027(4) 0.042(5) 0.005(4) 0.002(4) -0.001(4)
C14 0.051(5) 0.054(5) 0.037(5) 0.004(4) 0.001(4) -0.002(4)
C15 0.054(5) 0.040(4) 0.043(5) 0.000(4) -0.008(4) 0.002(4)
C16 0.098(8) 0.058(6) 0.045(6) 0.009(5) -0.025(5) 0.008(5)
C17 0.086(7) 0.038(4) 0.056(6) 0.008(4) -0.006(5) 0.006(4)
C18 0.109(7) 0.029(4) 0.041(5) -0.001(4) 0.007(5) -0.001(5)
C19 0.049(5) 0.029(4) 0.038(5) 0.002(3) 0.001(4) -0.003(3)
C20 0.078(6) 0.033(4) 0.076(7) -0.003(5) -0.011(6) -0.001(4)
C21 0.082(7) 0.032(4) 0.045(5) -0.011(4) 0.002(5) -0.012(4)
C22 0.092(8) 0.073(6) 0.055(7) -0.006(5) -0.001(6) -0.040(6)
C23 0.117(11) 0.120(10) 0.051(7) -0.020(7) 0.022(7) -0.067(8)
C24 0.098(9) 0.105(9) 0.083(9) -0.034(8) 0.036(8) -0.040(7)
C25 0.062(7) 0.073(6) 0.064(7) -0.031(5) 0.000(6) -0.021(5)
C26 0.077(7) 0.033(4) 0.053(6) -0.014(4) 0.013(5) -0.010(4)
C27 0.080(7) 0.035(4) 0.061(6) -0.019(4) 0.020(6) 0.000(5)
C28 0.067(7) 0.076(7) 0.086(9) -0.034(6) 0.018(7) -0.017(6)
C29 0.077(8) 0.056(6) 0.068(7) -0.027(5) -0.008(6) 0.015(5)
C30 0.080(7) 0.042(5) 0.046(6) -0.013(4) 0.009(5) 0.011(5)
C31 0.102(9) 0.051(5) 0.077(8) -0.027(5) 0.011(7) 0.012(6)
C32 0.127(11) 0.056(6) 0.053(7) -0.007(5) -0.010(7) 0.017(7)
C33 0.104(11) 0.075(8) 0.087(10) -0.028(7) -0.008(8) 0.021(7)
C34 0.094(9) 0.080(8) 0.083(9) -0.035(7) 0.006(8) 0.006(7)
C35 0.057(6) 0.052(5) 0.053(6) -0.016(4) 0.025(5) -0.003(4)
C36 0.041(5) 0.039(5) 0.082(7) 0.009(4) 0.003(5) 0.008(4)
C37 0.039(5) 0.040(4) 0.048(5) 0.005(4) -0.004(4) 0.003(4)
N1 0.040(4) 0.025(3) 0.041(4) 0.004(3) 0.004(3) 0.005(3)
N2 0.040(4) 0.028(3) 0.047(4) 0.001(3) -0.007(3) -0.006(3)
N3 0.057(4) 0.035(4) 0.042(4) 0.003(3) -0.024(4) 0.004(3)
N4 0.076(6) 0.039(4) 0.046(4) -0.005(3) 0.007(4) -0.002(4)
O1 0.082(5) 0.059(4) 0.057(4) 0.000(3) 0.017(4) -0.002(4)
O2 0.079(6) 0.147(8) 0.118(8) -0.034(6) 0.005(6) -0.016(6)
O3 0.070(5) 0.082(5) 0.073(5) -0.018(4) 0.022(4) -0.010(4)
O4 0.055(4) 0.042(3) 0.150(7) 0.019(4) 0.001(4) 0.009(3)
O5 0.048(4) 0.070(4) 0.058(4) 0.004(3) 0.005(3) -0.001(3)
F1 0.152(12) 0.128(12) 0.109(12) -0.006(11) 0.006(10) -0.015(11)
F2 0.232(16) 0.200(16) 0.155(15) 0.033(13) -0.016(13) 0.005(13)
F3 0.147(13) 0.107(12) 0.126(12) 0.014(10) -0.015(11) 0.042(11)
F4 0.188(15) 0.168(14) 0.163(15) -0.018(13) 0.005(14) 0.027(13)
B1 0.165(13) 0.116(12) 0.137(13) -0.011(11) -0.003(11) -0.005(11)
F1A 0.219(14) 0.162(12) 0.111(10) 0.024(10) -0.010(10) -0.038(11)
F2A 0.165(13) 0.119(11) 0.204(14) -0.033(11) -0.007(11) 0.036(10)
F3A 0.196(12) 0.093(8) 0.174(12) -0.010(9) 0.020(10) -0.038(8)
F4A 0.184(10) 0.061(5) 0.057(6) -0.020(5) 0.016(7) -0.043(6)
B1A 0.148(11) 0.064(9) 0.111(11) -0.034(9) -0.005(10) -0.024(9)
O6 0.156(16) 0.146(15) 0.096(14) 0.039(11) 0.014(11) 0.004(12)
O7 0.153(15) 0.210(17) 0.203(18) 0.005(14) 0.075(14) 0.067(13)
O8 0.206(18) 0.210(18) 0.107(14) 0.006(12) 0.023(12) -0.072(13)
O9 0.18(2) 0.19(2) 0.20(2) 0.029(16) -0.029(16) -0.003(15)

loop_
_atom_type_symbol
_atom_type_description
_atom_type_scat_dispersion_real
_atom_type_scat_dispersion_imag
_atom_type_scat_source
Re Re -1.0185 7.2310 'International Tables Vol C Tables 4.2.6.8 and 6.1.1.4'
H H 0.0000 0.0000 'International Tables Vol C Tables 4.2.6.8 and 6.1.1.4'
C C 0.0033 0.0016 'International Tables Vol C Tables 4.2.6.8 and 6.1.1.4'
N N 0.0061 0.0033 'International Tables Vol C Tables 4.2.6.8 and 6.1.1.4'
O O 0.0106 0.0060 'International Tables Vol C Tables 4.2.6.8 and 6.1.1.4'
F F 0.0171 0.0103 'International Tables Vol C Tables 4.2.6.8 and 6.1.1.4'
B B 0.0013 0.0007 'International Tables Vol C Tables 4.2.6.8 and 6.1.1.4'

loop_
_geom_angle_atom_site_label_1
_geom_angle_atom_site_label_2
_geom_angle_atom_site_label_3
_geom_angle
_geom_angle_site_symmetry_1
_geom_angle_site_symmetry_3
_geom_angle_publ_flag
C37 Re1 C35 82.5(4) . . ?
C37 Re1 C36 90.9(3) . . ?
C35 Re1 C36 85.5(4) . . ?
C37 Re1 N3 89.2(3) . . ?
C35 Re1 N3 93.1(3) . . ?
C36 Re1 N3 178.6(4) . . ?
C37 Re1 N2 172.0(3) . . ?
C35 Re1 N2 101.2(3) . . ?
C36 Re1 N2 96.4(3) . . ?
N3 Re1 N2 83.6(2) . . ?
C37 Re1 N1 99.9(3) . . ?
C35 Re1 N1 175.9(3) . . ?
C36 Re1 N1 97.8(3) . . ?
N3 Re1 N1 83.6(2) . . ?
N2 Re1 N1 76.0(2) . . ?
C2 C1 H1A 109.5 . . ?
C2 C1 H1B 109.5 . . ?
H1A C1 H1B 109.5 . . ?
C2 C1 H1C 109.5 . . ?
H1A C1 H1C 109.5 . . ?
H1B C1 H1C 109.5 . . ?
N2 C2 C3 119.8(8) . . ?
N2 C2 C1 120.1(8) . . ?
C3 C2 C1 120.1(8) . . ?
C4 C3 C2 122.0(8) . . ?
C4 C3 H3 119.0 . . ?
C2 C3 H3 119.0 . . ?
C3 C4 C5 119.4(8) . . ?
C3 C4 H4 120.3 . . ?
C5 C4 H4 120.3 . . ?
C4 C5 C7 123.5(8) . . ?
C4 C5 C6 115.9(7) . . ?
C7 C5 C6 120.6(8) . . ?
N2 C6 C10 121.3(7) . . ?
N2 C6 C5 122.9(7) . . ?
C10 C6 C5 115.6(8) . . ?
C8 C7 C5 121.0(8) . . ?
C8 C7 H7 119.5 . . ?
C5 C7 H7 119.5 . . ?
C7 C8 C9 121.6(8) . . ?
C7 C8 H8 119.2 . . ?
C9 C8 H8 119.2 . . ?
C11 C9 C10 117.5(8) . . ?
C11 C9 C8 123.2(8) . . ?
C10 C9 C8 119.2(8) . . ?
N1 C10 C9 122.8(7) . . ?
N1 C10 C6 115.2(7) . . ?
C9 C10 C6 121.9(8) . . ?
C12 C11 C9 119.4(8) . . ?
C12 C11 H11 120.3 . . ?
C9 C11 H11 120.3 . . ?
C11 C12 C13 120.4(8) . . ?
C11 C12 H12 119.8 . . ?
C13 C12 H12 119.8 . . ?
N1 C13 C12 122.7(8) . . ?
N1 C13 C14 119.4(7) . . ?
C12 C13 C14 117.9(8) . . ?
C13 C14 H14A 109.5 . . ?
C13 C14 H14B 109.5 . . ?
H14A C14 H14B 109.5 . . ?
C13 C14 H14C 109.5 . . ?
H14A C14 H14C 109.5 . . ?
H14B C14 H14C 109.5 . . ?
N3 C15 C16 120.5(8) . . ?
N3 C15 H15 119.8 . . ?
C16 C15 H15 119.8 . . ?
C17 C16 C15 121.5(8) . . ?
C17 C16 H16 119.3 . . ?
C15 C16 H16 119.3 . . ?
C16 C17 C18 118.5(8) . . ?
C16 C17 H17 120.7 . . ?
C18 C17 H17 120.7 . . ?
C19 C18 C17 117.6(8) . . ?
C19 C18 C20 121.0(8) . . ?
C17 C18 C20 120.8(7) . . ?
C18 C19 N3 124.5(8) . . ?
C18 C19 H19 117.7 . . ?
N3 C19 H19 117.7 . . ?
N4 C20 C18 112.8(7) . . ?
N4 C20 H20A 109.0 . . ?
C18 C20 H20A 109.0 . . ?
N4 C20 H20B 109.0 . . ?
C18 C20 H20B 109.0 . . ?
H20A C20 H20B 107.8 . . ?
N4 C21 C22 120.4(9) . . ?
N4 C21 C26 122.1(8) . . ?
C22 C21 C26 117.6(9) . . ?
C23 C22 C21 121.5(11) . . ?
C23 C22 H22 119.3 . . ?
C21 C22 H22 119.3 . . ?
C22 C23 C24 121.2(11) . . ?
C22 C23 H23 119.4 . . ?
C24 C23 H23 119.4 . . ?
C25 C24 C23 120.0(11) . . ?
C25 C24 H24 120.0 . . ?
C23 C24 H24 120.0 . . ?
C24 C25 C26 121.0(11) . . ?
C24 C25 C28 117.6(10) . . ?
C26 C25 C28 121.4(10) . . ?
C25 C26 C27 120.6(10) . . ?
C25 C26 C21 118.8(9) . . ?
C27 C26 C21 120.6(9) . . ?
O1 C27 C26 122.8(10) . . ?
O1 C27 C30 118.3(9) . . ?
C26 C27 C30 118.8(9) . . ?
O2 C28 C29 123.1(12) . . ?
O2 C28 C25 120.4(11) . . ?
C29 C28 C25 116.4(10) . . ?
C30 C29 C34 117.8(11) . . ?
C30 C29 C28 123.8(10) . . ?
C34 C29 C28 118.3(11) . . ?
C29 C30 C31 122.9(11) . . ?
C29 C30 C27 118.6(9) . . ?
C31 C30 C27 118.5(10) . . ?
C30 C31 C32 117.9(11) . . ?
C30 C31 H31 121.0 . . ?
C32 C31 H31 121.0 . . ?
C33 C32 C31 120.0(12) . . ?
C33 C32 H32 120.0 . . ?
C31 C32 H32 120.0 . . ?
C34 C33 C32 120.9(13) . . ?
C34 C33 H33 119.6 . . ?
C32 C33 H33 119.6 . . ?
C33 C34 C29 120.4(12) . . ?
C33 C34 H34 119.8 . . ?
C29 C34 H34 119.8 . . ?
O3 C35 Re1 174.8(9) . . ?
O4 C36 Re1 177.1(9) . . ?
O5 C37 Re1 177.4(8) . . ?
C13 N1 C10 117.0(7) . . ?
C13 N1 Re1 129.4(5) . . ?
C10 N1 Re1 113.0(5) . . ?
C6 N2 C2 119.7(7) . . ?
C6 N2 Re1 111.9(5) . . ?
C2 N2 Re1 127.9(6) . . ?
C19 N3 C15 117.2(6) . . ?
C19 N3 Re1 120.4(5) . . ?
C15 N3 Re1 122.4(5) . . ?
C21 N4 C20 123.7(8) . . ?
C21 N4 H4A 118.1 . . ?
C20 N4 H4A 118.1 . . ?
F3 B1 F2 110.3(17) . . ?
F3 B1 F1 111.7(17) . . ?
F2 B1 F1 107.9(16) . . ?
F3 B1 F4 105.1(16) . . ?
F2 B1 F4 110.1(17) . . ?
F1 B1 F4 111.8(17) . . ?
F4A B1A F1A 103.9(14) . . ?
F4A B1A F3A 110.7(14) . . ?
F1A B1A F3A 114.9(15) . . ?
F4A B1A F2A 112.1(14) . . ?
F1A B1A F2A 107.6(15) . . ?
F3A B1A F2A 107.7(14) . . ?

loop_
_geom_bond_atom_site_label_1
_geom_bond_atom_site_label_2
_geom_bond_distance
_geom_bond_site_symmetry_2
_geom_bond_publ_flag
Re1 C37 1.895(9) . ?
Re1 C35 1.915(9) . ?
Re1 C36 1.925(8) . ?
Re1 N3 2.193(6) . ?
Re1 N2 2.210(6) . ?
Re1 N1 2.210(6) . ?
C1 C2 1.484(11) . ?
C1 H1A 0.9800 . ?
C1 H1B 0.9800 . ?
C1 H1C 0.9800 . ?
C2 N2 1.352(10) . ?
C2 C3 1.404(12) . ?
C3 C4 1.349(12) . ?
C3 H3 0.9500 . ?
C4 C5 1.407(12) . ?
C4 H4 0.9500 . ?
C5 C7 1.440(12) . ?
C5 C6 1.455(11) . ?
C6 N2 1.320(10) . ?
C6 C10 1.441(10) . ?
C7 C8 1.326(12) . ?
C7 H7 0.9500 . ?
C8 C9 1.430(12) . ?
C8 H8 0.9500 . ?
C9 C11 1.396(12) . ?
C9 C10 1.406(11) . ?
C10 N1 1.384(10) . ?
C11 C12 1.366(12) . ?
C11 H11 0.9500 . ?
C12 C13 1.387(11) . ?
C12 H12 0.9500 . ?
C13 N1 1.340(10) . ?
C13 C14 1.501(11) . ?
C14 H14A 0.9800 . ?
C14 H14B 0.9800 . ?
C14 H14C 0.9800 . ?
C15 N3 1.364(10) . ?
C15 C16 1.375(11) . ?
C15 H15 0.9500 . ?
C16 C17 1.362(12) . ?
C16 H16 0.9500 . ?
C17 C18 1.409(12) . ?
C17 H17 0.9500 . ?
C18 C19 1.351(11) . ?
C18 C20 1.516(12) . ?
C19 N3 1.360(9) . ?
C19 H19 0.9500 . ?
C20 N4 1.441(11) . ?
C20 H20A 0.9900 . ?
C20 H20B 0.9900 . ?
C21 N4 1.350(11) . ?
C21 C22 1.420(12) . ?
C21 C26 1.450(13) . ?
C22 C23 1.342(15) . ?
C22 H22 0.9500 . ?
C23 C24 1.413(17) . ?
C23 H23 0.9500 . ?
C24 C25 1.364(14) . ?
C24 H24 0.9500 . ?
C25 C26 1.412(14) . ?
C25 C28 1.477(15) . ?
C26 C27 1.424(13) . ?
C27 O1 1.241(11) . ?
C27 C30 1.509(13) . ?
C28 O2 1.211(12) . ?
C28 C29 1.441(15) . ?
C29 C30 1.379(14) . ?
C29 C34 1.428(15) . ?
C30 C31 1.389(14) . ?
C31 C32 1.431(14) . ?
C31 H31 0.9500 . ?
C32 C33 1.379(16) . ?
C32 H32 0.9500 . ?
C33 C34 1.377(16) . ?
C33 H33 0.9500 . ?
C34 H34 0.9500 . ?
C35 O3 1.138(9) . ?
C36 O4 1.143(9) . ?
C37 O5 1.158(9) . ?
N4 H4A 0.8800 . ?
F1 B1 1.415(18) . ?
F2 B1 1.413(18) . ?
F3 B1 1.391(18) . ?
F4 B1 1.429(18) . ?
F1A B1A 1.380(17) . ?
F2A B1A 1.436(16) . ?
F3A B1A 1.412(16) . ?
F4A B1A 1.378(16) . ?
